data_4301131
loop_
_publ_author_name
'Qing Wang'
'Jianyong Zhang'
'Chun-Feng Zhuang'
'Yu Tang'
'Cheng-Yong Su'

_publ_section_title
;
Guest Inclusion and Interpenetration Tuning of Cd(II)/Mn(II) Coordination
Grid Networks Assembled from a Rigid Linear Diimidazole Schiff Base Ligand
;
_journal_name_full 'Inorganic Chemistry'
_journal_page_first 287
_journal_page_last 295
_journal_paper_doi 10.1021/ic801770n
_journal_volume 48
_journal_year 2009
_chemical_formula_sum 'C53 H45 Cd F6 N12 O6 S2'
_chemical_formula_weight 1236.53
_chemical_name_systematic
; 
 ? 
;
_space_group_IT_number 12
_symmetry_cell_setting monoclinic
_symmetry_space_group_name_Hall '-C 2y'
_symmetry_space_group_name_H-M 'C 1 2/m 1'
_atom_sites_solution_hydrogens geom
_atom_sites_solution_primary direct
_atom_sites_solution_secondary difmap
_audit_creation_method SHELXL-97
_cell_angle_alpha 90.00
_cell_angle_beta 117.056(6)
_cell_angle_gamma 90.00
_cell_formula_units_Z 4
_cell_length_a 19.8238(13)
_cell_length_b 20.2114(7)
_cell_length_c 15.1437(8)
_cell_measurement_reflns_used 6399
_cell_measurement_temperature 153(2)
_cell_measurement_theta_max 29.8444
_cell_measurement_theta_min 2.8480
_cell_volume 5403.6(6)
_computing_cell_refinement
;
CrysAlis RED, Oxford Diffraction Ltd.,
Version 1.171.32.4 (release 27-04-2006 CrysAlis171 .NET)
(compiled Apr 27 2007,17:53:11)
;
_computing_data_collection
;
CrysAlis CCD, Oxford Diffraction Ltd.,
Version 1.171.32.4 (release 27-04-2006 CrysAlis171 .NET)
(compiled Apr 27 2007,17:53:11)
;
_computing_data_reduction
;
CrysAlis RED, Oxford Diffraction Ltd.,
Version 1.171.32.4 (release 27-04-2006 CrysAlis171 .NET)
(compiled Apr 27 2007,17:53:11)
;
_computing_molecular_graphics 'Bruker SHELXTL'
_computing_publication_material 'Bruker SHELXTL'
_computing_structure_refinement 'SHELXL-97 (Sheldrick, 1997)'
_computing_structure_solution 'SHELXS-97 (Sheldrick, 1990)'
_diffrn_ambient_temperature 153(2)
_diffrn_detector_area_resol_mean 16.0855
_diffrn_measured_fraction_theta_full 0.993
_diffrn_measured_fraction_theta_max 0.993
_diffrn_measurement_device_type 'Oxford Germini S Ultra'
_diffrn_measurement_method 'phi and omega scans'
_diffrn_radiation_monochromator graphite
_diffrn_radiation_source 'fine-focus sealed tube'
_diffrn_radiation_type MoK\a
_diffrn_radiation_wavelength 0.71073
_diffrn_reflns_av_R_equivalents 0.0341
_diffrn_reflns_av_sigmaI/netI 0.0498
_diffrn_reflns_limit_h_max 24
_diffrn_reflns_limit_h_min -24
_diffrn_reflns_limit_k_max 24
_diffrn_reflns_limit_k_min -15
_diffrn_reflns_limit_l_max 18
_diffrn_reflns_limit_l_min -18
_diffrn_reflns_number 17931
_diffrn_reflns_theta_full 26.00
_diffrn_reflns_theta_max 26.00
_diffrn_reflns_theta_min 2.85
_exptl_absorpt_coefficient_mu 0.564
_exptl_absorpt_correction_T_max 1.00000
_exptl_absorpt_correction_T_min 0.95075
_exptl_absorpt_correction_type multi-scan
_exptl_crystal_colour yellow
_exptl_crystal_density_diffrn 1.520
_exptl_crystal_density_method 'not measured'
_exptl_crystal_description block
_exptl_crystal_F_000 2516
_exptl_crystal_size_max 0.40
_exptl_crystal_size_mid 0.30
_exptl_crystal_size_min 0.25
_refine_diff_density_max 0.637
_refine_diff_density_min -0.569
_refine_diff_density_rms 0.066
_refine_ls_extinction_method none
_refine_ls_goodness_of_fit_ref 1.055
_refine_ls_hydrogen_treatment geom
_refine_ls_matrix_type full
_refine_ls_number_parameters 462
_refine_ls_number_reflns 5440
_refine_ls_number_restraints 374
_refine_ls_restrained_S_all 1.125
_refine_ls_R_factor_all 0.0542
_refine_ls_R_factor_gt 0.0333
_refine_ls_shift/su_max 0.000
_refine_ls_shift/su_mean 0.000
_refine_ls_structure_factor_coef Fsqd
_refine_ls_weighting_details 'calc w=1/[\s^2^(Fo^2^)+(0.0454P)^2^+0.0000P] where P=(Fo^2^+2Fc^2^)/3'
_refine_ls_weighting_scheme calc
_refine_ls_wR_factor_gt 0.0823
_refine_ls_wR_factor_ref 0.0884
_reflns_number_gt 3615
_reflns_number_total 5440
_reflns_threshold_expression >2sigma(I)
_cod_data_source_file ic801770n_si_001_05.cif
_cod_data_source_block 5
_cod_depositor_comments
;
The following automatic conversions were performed:
'_symmetry_cell_setting' value 'Monoclinic' changed to 'monoclinic'
according to '/home/saulius/struct/CIF-dictionaries/cif_core.dic'
dictionary named 'cif_core.dic' version 2.4.1 from 2010-06-29.

Automatic conversion script
Id: cif_fix_enum 1527 2010-12-29 10:47:43Z saulius 
;
_cod_original_cell_volume 5403.6(5)
_cod_original_sg_symbol_H-M 'C 2/m'
_cod_database_code 4301131

loop_
_symmetry_equiv_pos_as_xyz
'x, y, z'
'-x, y, -z'
'x+1/2, y+1/2, z'
'-x+1/2, y+1/2, -z'
'-x, -y, -z'
'x, -y, z'
'-x+1/2, -y+1/2, -z'
'x+1/2, -y+1/2, z'

loop_
_atom_site_label
_atom_site_type_symbol
_atom_site_fract_x
_atom_site_fract_y
_atom_site_fract_z
_atom_site_U_iso_or_equiv
_atom_site_adp_type
_atom_site_occupancy
_atom_site_symmetry_multiplicity
_atom_site_calc_flag
_atom_site_refinement_flags
_atom_site_disorder_assembly
_atom_site_disorder_group
Cd1 Cd 1.0000 1.0000 1.0000 0.02644(12) Uani 1 4 d S . .
Cd2 Cd 0.0000 0.5000 0.0000 0.03751(14) Uani 1 4 d S . .
N1 N 0.96198(12) 0.91740(12) 0.88492(15) 0.0310(5) Uani 1 1 d . . .
N2 N 0.88822(12) 0.85010(12) 0.76731(15) 0.0331(6) Uani 1 1 d . . .
N3 N 0.56038(14) 0.77853(13) 0.43325(17) 0.0374(6) Uani 1 1 d . . .
N4 N 0.49316(12) 0.74787(13) 0.36746(16) 0.0373(6) Uani 1 1 d . . .
N5 N 0.16683(11) 0.66050(12) 0.05143(16) 0.0352(6) Uani 1 1 d . . .
N6 N 0.07714(12) 0.58428(13) -0.00270(17) 0.0400(6) Uani 1 1 d . . .
C1 C 0.89150(15) 0.90109(14) 0.82609(18) 0.0322(7) Uani 1 1 d . . .
H1A H 0.8485 0.9225 0.8252 0.039 Uiso 1 1 calc R . .
C2 C 0.96129(15) 0.83203(16) 0.7909(2) 0.0424(8) Uani 1 1 d . . .
H2A H 0.9771 0.7973 0.7623 0.051 Uiso 1 1 calc R . .
C3 C 1.00579(16) 0.87396(15) 0.8633(2) 0.0398(7) Uani 1 1 d . . .
H3A H 1.0596 0.8736 0.8947 0.048 Uiso 1 1 calc R . .
C4 C 0.82005(15) 0.82051(15) 0.69448(19) 0.0329(7) Uani 1 1 d . . .
C5 C 0.76166(16) 0.86140(15) 0.6350(2) 0.0393(7) Uani 1 1 d . . .
H5A H 0.7677 0.9081 0.6403 0.047 Uiso 1 1 calc R . .
C6 C 0.69380(16) 0.83365(16) 0.5670(2) 0.0404(7) Uani 1 1 d . . .
H6A H 0.6533 0.8616 0.5252 0.048 Uiso 1 1 calc R . .
C7 C 0.68452(16) 0.76534(15) 0.5595(2) 0.0350(7) Uani 1 1 d . . .
C8 C 0.74502(16) 0.72534(16) 0.6185(2) 0.0367(7) Uani 1 1 d . . .
H8A H 0.7399 0.6786 0.6127 0.044 Uiso 1 1 calc R . .
C9 C 0.81293(15) 0.75298(15) 0.68574(19) 0.0352(6) Uani 1 1 d . . .
H9A H 0.8544 0.7253 0.7257 0.042 Uiso 1 1 calc R . .
C10 C 0.61046(17) 0.73669(15) 0.4892(2) 0.0374(8) Uani 1 1 d . . .
C11 C 0.60018(17) 0.66382(16) 0.4898(2) 0.0471(8) Uani 1 1 d . . .
H11A H 0.5489 0.6520 0.4401 0.071 Uiso 1 1 calc R . .
H11B H 0.6075 0.6499 0.5555 0.071 Uiso 1 1 calc R . .
H11C H 0.6373 0.6415 0.4741 0.071 Uiso 1 1 calc R . .
C12 C 0.44211(18) 0.86105(17) 0.3321(3) 0.0609(10) Uani 1 1 d . . .
H12A H 0.4930 0.8736 0.3820 0.091 Uiso 1 1 calc R . .
H12B H 0.4048 0.8752 0.3539 0.091 Uiso 1 1 calc R . .
H12C H 0.4311 0.8824 0.2689 0.091 Uiso 1 1 calc R . .
C13 C 0.43821(16) 0.78810(16) 0.3191(2) 0.0362(7) Uani 1 1 d . . .
C14 C 0.36773(15) 0.75519(15) 0.24815(19) 0.0332(6) Uani 1 1 d . . .
C15 C 0.30359(16) 0.79159(16) 0.1891(2) 0.0400(8) Uani 1 1 d . . .
H15A H 0.3051 0.8385 0.1942 0.048 Uiso 1 1 calc R . .
C16 C 0.23793(16) 0.76104(16) 0.1233(2) 0.0404(8) Uani 1 1 d . . .
H16A H 0.1944 0.7866 0.0836 0.049 Uiso 1 1 calc R . .
C17 C 0.23561(15) 0.69301(16) 0.1153(2) 0.0349(7) Uani 1 1 d . . .
C18 C 0.29867(15) 0.65550(16) 0.1715(2) 0.0380(7) Uani 1 1 d . . .
H18A H 0.2972 0.6087 0.1650 0.046 Uiso 1 1 calc R . .
C19 C 0.36405(16) 0.68693(16) 0.2374(2) 0.0380(7) Uani 1 1 d . . .
H19A H 0.4077 0.6612 0.2763 0.046 Uiso 1 1 calc R . .
C20 C 0.14440(15) 0.60050(16) 0.0670(2) 0.0401(8) Uani 1 1 d . . .
H20A H 0.1740 0.5731 0.1221 0.048 Uiso 1 1 calc R . .
C21 C 0.10983(16) 0.68416(18) -0.0350(2) 0.0457(8) Uani 1 1 d . . .
H21A H 0.1086 0.7252 -0.0662 0.055 Uiso 1 1 calc R . .
C22 C 0.05594(16) 0.63717(18) -0.0666(2) 0.0481(9) Uani 1 1 d . . .
H22A H 0.0093 0.6402 -0.1254 0.058 Uiso 1 1 calc R . .
C23 C 0.7299(3) 1.0000 0.8995(3) 0.0590(14) Uani 1 2 d SDU . .
S1 S 0.81514(7) 0.97684(7) 0.99962(9) 0.0313(4) Uani 0.50 1 d PDU . .
O1 O 0.8119(2) 0.90778(19) 0.9796(3) 0.0403(10) Uani 0.50 1 d PDU . .
O2 O 0.80842(18) 1.0000 1.0864(2) 0.0469(8) Uani 1 2 d SDU . .
O3 O 0.87394(15) 1.0000 0.9851(2) 0.0600(10) Uani 1 2 d SDU . .
F1 F 0.7218(2) 1.0728(2) 0.9105(3) 0.0738(13) Uani 0.50 1 d PDU . .
F2 F 0.66802(18) 0.9786(2) 0.8950(3) 0.0684(17) Uani 0.50 1 d PDU . .
F3 F 0.73095(14) 1.0000 0.81327(18) 0.0681(9) Uani 1 2 d SDU . .
C24 C -0.1155(4) 0.5000 -0.3551(5) 0.119(3) Uani 1 2 d SDU . .
S2 S -0.12473(8) 0.52821(8) -0.25964(11) 0.0452(4) Uani 0.50 1 d PDU . .
O4 O -0.1160(3) 0.5976(3) -0.2787(5) 0.0721(16) Uani 0.50 1 d PDU . .
O5 O -0.06222(17) 0.5000 -0.1738(2) 0.0579(9) Uani 1 2 d SDU . .
O6 O -0.19618(18) 0.5000 -0.2669(3) 0.0826(12) Uani 1 2 d SDU . .
F4 F -0.1703(3) 0.5000 -0.4455(3) 0.160(2) Uani 1 2 d SDU . .
F5 F -0.0487(3) 0.5000 -0.3564(3) 0.1275(15) Uani 1 2 d SDU . .
F6 F -0.1218(4) 0.4230(3) -0.3487(4) 0.1054(19) Uani 0.50 1 d PDU . .
C25 C 0.6588(7) 0.5000 0.4639(10) 0.055(3) Uani 0.50 2 d SPU . .
H25A H 0.7169 0.5000 0.4936 0.066 Uiso 0.50 2 d SP . .
C26 C 0.6234(7) 0.5000 0.5257(8) 0.049(3) Uani 0.50 2 d SPU . .
H26A H 0.6560 0.5000 0.5989 0.059 Uiso 0.50 2 d SP . .
C27 C 0.5427(9) 0.5000 0.4882(14) 0.038(4) Uani 0.50 2 d SPU . .
C28 C 0.5012(6) 0.5000 0.3832(8) 0.036(2) Uani 0.50 2 d SPU . .
C29 C 0.5389(8) 0.5000 0.3238(12) 0.040(4) Uani 0.50 2 d SPU . .
H29A H 0.5088 0.5000 0.2519 0.047 Uiso 0.50 2 d SP . .
C30 C 0.6163(7) 0.5000 0.3642(11) 0.048(3) Uani 0.50 2 d SPU . .
H30A H 0.6398 0.5000 0.3196 0.057 Uiso 0.50 2 d SP . .
C31 C 0.4209(7) 0.5000 0.3426(10) 0.050(4) Uani 0.50 2 d SPU . .
H31A H 0.3876 0.5000 0.2673 0.060 Uiso 0.50 2 d SP . .
C32 C 0.3850(5) 0.5000 0.3958(7) 0.042(2) Uani 0.50 2 d SPU . .
H32A H 0.3278 0.5000 0.3642 0.050 Uiso 0.50 2 d SP . .
C33 C 0.4289(8) 0.5000 0.5062(14) 0.030(3) Uani 0.50 2 d SPU . .
C34 C 0.3893(8) 0.5000 0.5641(9) 0.057(3) Uani 0.50 2 d SPU . .
H34A H 0.3317 0.5000 0.5322 0.068 Uiso 0.50 2 d SP . .
C35 C 0.4275(10) 0.5000 0.6623(13) 0.048(4) Uani 0.50 2 d SPU . .
H35A H 0.4010 0.5000 0.7043 0.058 Uiso 0.50 2 d SP . .
C36 C 0.5056(7) 0.5000 0.7063(8) 0.054(3) Uani 0.50 2 d SPDU . .
H36A H 0.5358 0.5000 0.7805 0.065 Uiso 0.50 2 d SP . .
C37 C 0.5474(7) 0.5000 0.6528(8) 0.043(4) Uani 0.50 2 d SPDU . .
H37A H 0.6044 0.5000 0.6856 0.052 Uiso 0.50 2 d SP . .
C38 C 0.5077(6) 0.5000 0.5499(7) 0.035(2) Uani 0.50 2 d SPDU . .

loop_
_atom_site_aniso_label
_atom_site_aniso_U_11
_atom_site_aniso_U_22
_atom_site_aniso_U_33
_atom_site_aniso_U_23
_atom_site_aniso_U_13
_atom_site_aniso_U_12
Cd1 0.0259(2) 0.0251(2) 0.0220(2) 0.000 0.00536(16) 0.000
Cd2 0.0193(2) 0.0432(3) 0.0382(3) 0.000 0.00273(18) 0.000
N1 0.0287(11) 0.0337(14) 0.0246(11) -0.0022(10) 0.0069(10) 0.0007(11)
N2 0.0301(12) 0.0351(15) 0.0292(12) -0.0091(11) 0.0092(10) -0.0025(11)
N3 0.0348(13) 0.0378(15) 0.0351(14) -0.0118(12) 0.0120(11) -0.0098(12)
N4 0.0331(12) 0.0397(15) 0.0354(12) -0.0143(13) 0.0123(10) -0.0089(14)
N5 0.0239(11) 0.0394(17) 0.0377(14) -0.0011(11) 0.0100(10) -0.0028(11)
N6 0.0236(11) 0.0475(17) 0.0402(14) -0.0034(12) 0.0070(11) -0.0002(12)
C1 0.0324(14) 0.0329(18) 0.0296(15) -0.0065(13) 0.0124(12) -0.0017(13)
C2 0.0334(15) 0.048(2) 0.0416(17) -0.0146(15) 0.0133(14) 0.0025(15)
C3 0.0302(14) 0.045(2) 0.0369(17) -0.0082(15) 0.0085(13) 0.0025(15)
C4 0.0324(14) 0.0354(18) 0.0280(14) -0.0084(13) 0.0111(12) -0.0067(14)
C5 0.0403(16) 0.0289(18) 0.0397(17) -0.0082(14) 0.0104(14) -0.0076(14)
C6 0.0369(15) 0.035(2) 0.0385(16) -0.0059(14) 0.0077(13) -0.0061(14)
C7 0.0363(15) 0.037(2) 0.0317(15) -0.0085(13) 0.0156(13) -0.0082(13)
C8 0.0412(17) 0.0297(17) 0.0363(16) -0.0082(13) 0.0153(14) -0.0036(14)
C9 0.0361(14) 0.0343(17) 0.0327(14) -0.0055(15) 0.0135(12) 0.0003(16)
C10 0.0394(16) 0.044(2) 0.0318(15) -0.0125(14) 0.0184(13) -0.0085(15)
C11 0.0428(17) 0.038(2) 0.0447(18) -0.0094(15) 0.0064(15) -0.0112(15)
C12 0.0457(19) 0.040(2) 0.081(3) -0.0130(19) 0.0146(18) -0.0079(17)
C13 0.0363(16) 0.039(2) 0.0357(16) -0.0062(14) 0.0185(14) -0.0052(15)
C14 0.0316(13) 0.0371(19) 0.0335(14) -0.0076(15) 0.0170(11) -0.0080(15)
C15 0.0394(17) 0.031(2) 0.0486(19) -0.0082(15) 0.0193(15) -0.0022(15)
C16 0.0274(14) 0.045(3) 0.0459(17) 0.0015(15) 0.0142(13) 0.0030(14)
C17 0.0291(15) 0.039(2) 0.0358(16) -0.0058(14) 0.0140(13) -0.0064(13)
C18 0.0327(15) 0.0310(18) 0.0471(18) -0.0082(14) 0.0154(14) -0.0040(14)
C19 0.0315(15) 0.037(2) 0.0408(17) -0.0037(14) 0.0124(13) -0.0021(14)
C20 0.0253(14) 0.041(2) 0.0425(17) 0.0001(15) 0.0049(13) 0.0014(14)
C21 0.0352(16) 0.056(2) 0.0406(18) 0.0110(16) 0.0121(14) -0.0016(16)
C22 0.0295(15) 0.070(3) 0.0346(17) 0.0053(17) 0.0056(13) -0.0072(17)
C23 0.040(3) 0.085(4) 0.053(3) 0.000 0.022(2) 0.000
S1 0.0298(6) 0.0296(9) 0.0329(7) 0.0013(5) 0.0127(6) 0.0002(5)
O1 0.045(2) 0.026(2) 0.044(2) -0.0031(18) 0.0157(19) 0.0021(19)
O2 0.0611(19) 0.046(2) 0.0360(16) 0.000 0.0243(15) 0.000
O3 0.0283(15) 0.102(3) 0.0469(18) 0.000 0.0150(14) 0.000
F1 0.078(3) 0.056(3) 0.089(3) 0.033(2) 0.040(2) 0.036(2)
F2 0.0341(16) 0.088(5) 0.082(2) 0.020(2) 0.0261(17) 0.005(2)
F3 0.0473(15) 0.114(3) 0.0334(14) 0.000 0.0097(12) 0.000
C24 0.098(5) 0.182(7) 0.068(4) 0.000 0.030(4) 0.000
S2 0.0408(8) 0.0483(10) 0.0357(8) -0.0013(7) 0.0081(7) 0.0092(7)
O4 0.090(4) 0.033(3) 0.082(4) 0.011(3) 0.028(3) 0.015(3)
O5 0.0481(18) 0.063(2) 0.0384(17) 0.000 -0.0013(15) 0.000
O6 0.0421(19) 0.121(4) 0.070(2) 0.000 0.0127(18) 0.000
F4 0.192(5) 0.185(5) 0.050(2) 0.000 0.010(3) 0.000
F5 0.162(4) 0.116(4) 0.161(4) 0.000 0.123(3) 0.000
F6 0.156(5) 0.058(4) 0.094(4) -0.021(3) 0.050(4) -0.019(3)
C25 0.048(5) 0.036(6) 0.074(7) 0.000 0.021(5) 0.000
C26 0.048(6) 0.027(5) 0.060(7) 0.000 0.012(5) 0.000
C27 0.046(9) 0.028(6) 0.038(6) 0.000 0.018(8) 0.000
C28 0.052(6) 0.025(5) 0.032(5) 0.000 0.020(5) 0.000
C29 0.041(8) 0.033(6) 0.038(7) 0.000 0.012(7) 0.000
C30 0.059(7) 0.042(6) 0.055(7) 0.000 0.037(6) 0.000
C31 0.053(8) 0.041(6) 0.035(6) 0.000 0.002(5) 0.000
C32 0.040(5) 0.030(5) 0.043(5) 0.000 0.009(4) 0.000
C33 0.037(8) 0.024(5) 0.035(6) 0.000 0.021(7) 0.000
C34 0.074(7) 0.029(5) 0.054(7) 0.000 0.017(6) 0.000
C35 0.061(10) 0.039(7) 0.047(8) 0.000 0.026(9) 0.000
C36 0.079(8) 0.049(6) 0.030(6) 0.000 0.021(6) 0.000
C37 0.055(8) 0.031(6) 0.032(6) 0.000 0.011(6) 0.000
C38 0.045(6) 0.019(4) 0.034(5) 0.000 0.011(4) 0.000

loop_
_atom_type_symbol
_atom_type_description
_atom_type_scat_dispersion_real
_atom_type_scat_dispersion_imag
_atom_type_scat_source
C C 0.0033 0.0016 'International Tables Vol C Tables 4.2.6.8 and 6.1.1.4'
H H 0.0000 0.0000 'International Tables Vol C Tables 4.2.6.8 and 6.1.1.4'
N N 0.0061 0.0033 'International Tables Vol C Tables 4.2.6.8 and 6.1.1.4'
O O 0.0106 0.0060 'International Tables Vol C Tables 4.2.6.8 and 6.1.1.4'
F F 0.0171 0.0103 'International Tables Vol C Tables 4.2.6.8 and 6.1.1.4'
S S 0.1246 0.1234 'International Tables Vol C Tables 4.2.6.8 and 6.1.1.4'
Cd Cd -0.8075 1.2024 'International Tables Vol C Tables 4.2.6.8 and 6.1.1.4'

loop_
_geom_angle_atom_site_label_1
_geom_angle_atom_site_label_2
_geom_angle_atom_site_label_3
_geom_angle
_geom_angle_site_symmetry_1
_geom_angle_site_symmetry_3
_geom_angle_publ_flag
N1 Cd1 N1 85.84(11) . 2_757 ?
N1 Cd1 N1 180.000(1) . 5_777 ?
N1 Cd1 N1 94.16(11) 2_757 5_777 ?
N1 Cd1 N1 94.16(11) . 6_575 ?
N1 Cd1 N1 180.000(1) 2_757 6_575 ?
N1 Cd1 N1 85.84(11) 5_777 6_575 ?
N1 Cd1 O3 92.28(7) . 5_777 ?
N1 Cd1 O3 87.72(7) 2_757 5_777 ?
N1 Cd1 O3 87.72(7) 5_777 5_777 ?
N1 Cd1 O3 92.28(7) 6_575 5_777 ?
N1 Cd1 O3 87.72(7) . . ?
N1 Cd1 O3 92.28(7) 2_757 . ?
N1 Cd1 O3 92.28(7) 5_777 . ?
N1 Cd1 O3 87.72(7) 6_575 . ?
O3 Cd1 O3 180.0 5_777 . ?
N6 Cd2 N6 95.46(12) 6_565 . ?
N6 Cd2 N6 84.54(12) 6_565 5_565 ?
N6 Cd2 N6 180.00(12) . 5_565 ?
N6 Cd2 N6 180.00(12) 6_565 2 ?
N6 Cd2 N6 84.54(12) . 2 ?
N6 Cd2 N6 95.46(12) 5_565 2 ?
N6 Cd2 O5 90.31(8) 6_565 5_565 ?
N6 Cd2 O5 90.31(8) . 5_565 ?
N6 Cd2 O5 89.69(8) 5_565 5_565 ?
N6 Cd2 O5 89.69(8) 2 5_565 ?
N6 Cd2 O5 89.69(8) 6_565 . ?
N6 Cd2 O5 89.69(8) . . ?
N6 Cd2 O5 90.31(8) 5_565 . ?
N6 Cd2 O5 90.31(8) 2 . ?
O5 Cd2 O5 180.0 5_565 . ?
C1 N1 C3 105.7(2) . . ?
C1 N1 Cd1 125.63(18) . . ?
C3 N1 Cd1 128.66(17) . . ?
C1 N2 C2 107.7(2) . . ?
C1 N2 C4 125.1(2) . . ?
C2 N2 C4 127.2(2) . . ?
C10 N3 N4 112.3(3) . . ?
C13 N4 N3 114.3(3) . . ?
C20 N5 C21 106.7(2) . . ?
C20 N5 C17 125.9(2) . . ?
C21 N5 C17 127.4(3) . . ?
C20 N6 C22 104.2(3) . . ?
C20 N6 Cd2 127.7(2) . . ?
C22 N6 Cd2 126.56(18) . . ?
N1 C1 N2 111.0(2) . . ?
N1 C1 H1A 124.5 . . ?
N2 C1 H1A 124.5 . . ?
C3 C2 N2 105.5(3) . . ?
C3 C2 H2A 127.3 . . ?
N2 C2 H2A 127.3 . . ?
C2 C3 N1 110.1(2) . . ?
C2 C3 H3A 124.9 . . ?
N1 C3 H3A 124.9 . . ?
C9 C4 C5 121.1(3) . . ?
C9 C4 N2 120.7(3) . . ?
C5 C4 N2 118.2(3) . . ?
C4 C5 C6 119.2(3) . . ?
C4 C5 H5A 120.4 . . ?
C6 C5 H5A 120.4 . . ?
C5 C6 C7 120.6(3) . . ?
C5 C6 H6A 119.7 . . ?
C7 C6 H6A 119.7 . . ?
C8 C7 C6 118.9(3) . . ?
C8 C7 C10 121.3(3) . . ?
C6 C7 C10 119.8(3) . . ?
C9 C8 C7 120.4(3) . . ?
C9 C8 H8A 119.8 . . ?
C7 C8 H8A 119.8 . . ?
C4 C9 C8 119.7(3) . . ?
C4 C9 H9A 120.2 . . ?
C8 C9 H9A 120.2 . . ?
N3 C10 C7 115.6(3) . . ?
N3 C10 C11 126.0(3) . . ?
C7 C10 C11 118.4(3) . . ?
C10 C11 H11A 109.5 . . ?
C10 C11 H11B 109.5 . . ?
H11A C11 H11B 109.5 . . ?
C10 C11 H11C 109.5 . . ?
H11A C11 H11C 109.5 . . ?
H11B C11 H11C 109.5 . . ?
C13 C12 H12A 109.5 . . ?
C13 C12 H12B 109.5 . . ?
H12A C12 H12B 109.5 . . ?
C13 C12 H12C 109.5 . . ?
H12A C12 H12C 109.5 . . ?
H12B C12 H12C 109.5 . . ?
N4 C13 C14 113.9(3) . . ?
N4 C13 C12 124.9(3) . . ?
C14 C13 C12 121.2(3) . . ?
C15 C14 C19 117.9(2) . . ?
C15 C14 C13 121.1(3) . . ?
C19 C14 C13 121.0(3) . . ?
C16 C15 C14 121.2(3) . . ?
C16 C15 H15A 119.4 . . ?
C14 C15 H15A 119.4 . . ?
C15 C16 C17 119.6(3) . . ?
C15 C16 H16A 120.2 . . ?
C17 C16 H16A 120.2 . . ?
C18 C17 C16 120.7(3) . . ?
C18 C17 N5 119.1(3) . . ?
C16 C17 N5 120.2(3) . . ?
C17 C18 C19 119.0(3) . . ?
C17 C18 H18A 120.5 . . ?
C19 C18 H18A 120.5 . . ?
C18 C19 C14 121.7(3) . . ?
C18 C19 H19A 119.2 . . ?
C14 C19 H19A 119.2 . . ?
N6 C20 N5 112.3(3) . . ?
N6 C20 H20A 123.8 . . ?
N5 C20 H20A 123.8 . . ?
C22 C21 N5 105.7(3) . . ?
C22 C21 H21A 127.2 . . ?
N5 C21 H21A 127.2 . . ?
C21 C22 N6 111.1(3) . . ?
C21 C22 H22A 124.4 . . ?
N6 C22 H22A 124.4 . . ?
F2 C23 F2 39.8(4) . 6_575 ?
F2 C23 F3 113.4(4) . . ?
F2 C23 F3 113.4(4) 6_575 . ?
F2 C23 F1 61.5(3) . 6_575 ?
F2 C23 F1 101.0(4) 6_575 6_575 ?
F3 C23 F1 99.3(2) . 6_575 ?
F2 C23 F1 101.0(4) . . ?
F2 C23 F1 61.5(3) 6_575 . ?
F3 C23 F1 99.3(2) . . ?
F1 C23 F1 158.5(5) 6_575 . ?
F2 C23 S1 131.9(4) . 6_575 ?
F2 C23 S1 119.0(3) 6_575 6_575 ?
F3 C23 S1 114.5(3) . 6_575 ?
F1 C23 S1 106.1(3) 6_575 6_575 ?
F1 C23 S1 75.5(2) . 6_575 ?
F2 C23 S1 119.0(3) . . ?
F2 C23 S1 131.9(4) 6_575 . ?
F3 C23 S1 114.5(3) . . ?
F1 C23 S1 75.5(2) 6_575 . ?
F1 C23 S1 106.1(3) . . ?
S1 C23 S1 31.13(12) 6_575 . ?
S1 S1 O3 69.93(7) 6_575 . ?
S1 S1 O1 168.66(17) 6_575 . ?
O3 S1 O1 105.2(2) . . ?
S1 S1 O2 71.26(6) 6_575 . ?
O3 S1 O2 118.08(17) . . ?
O1 S1 O2 119.56(19) . . ?
S1 S1 C23 74.44(6) 6_575 . ?
O3 S1 C23 109.24(19) . . ?
O1 S1 C23 98.38(18) . . ?
O2 S1 C23 104.3(2) . . ?
S1 S1 F1 120.17(15) 6_575 6_575 ?
O3 S1 F1 131.43(19) . 6_575 ?
O1 S1 F1 54.9(2) . 6_575 ?
O2 S1 F1 109.51(19) . 6_575 ?
C23 S1 F1 46.60(15) . 6_575 ?
S1 O1 F1 80.4(2) . 6_575 ?
S1 O2 S1 37.48(13) 6_575 . ?
S1 O3 S1 40.15(14) . 6_575 ?
S1 O3 Cd1 155.92(12) . . ?
S1 O3 Cd1 155.92(12) 6_575 . ?
F2 F1 C23 51.5(3) 6_575 . ?
F2 F1 O1 141.9(3) 6_575 6_575 ?
C23 F1 O1 99.5(3) . 6_575 ?
F2 F1 S1 98.0(3) 6_575 6_575 ?
C23 F1 S1 57.9(2) . 6_575 ?
O1 F1 S1 44.73(16) 6_575 6_575 ?
F2 F2 C23 70.1(2) 6_575 . ?
F2 F2 F1 136.6(2) 6_575 6_575 ?
C23 F2 F1 67.0(2) . 6_575 ?
F4 C24 F5 110.1(6) . . ?
F4 C24 F6 90.8(3) . . ?
F5 C24 F6 96.2(4) . . ?
F4 C24 F6 90.8(3) . 6_565 ?
F5 C24 F6 96.2(4) . 6_565 ?
F6 C24 F6 166.0(8) . 6_565 ?
F4 C24 S2 123.5(5) . . ?
F5 C24 S2 121.5(5) . . ?
F6 C24 S2 104.2(4) . . ?
F6 C24 S2 63.6(3) 6_565 . ?
F4 C24 S2 123.5(5) . 6_565 ?
F5 C24 S2 121.5(5) . 6_565 ?
F6 C24 S2 63.6(3) . 6_565 ?
F6 C24 S2 104.2(4) 6_565 6_565 ?
S2 C24 S2 40.7(2) . 6_565 ?
S2 S2 O5 66.75(8) 6_565 . ?
S2 S2 O4 164.1(3) 6_565 . ?
O5 S2 O4 115.3(3) . . ?
S2 S2 O6 67.40(8) 6_565 . ?
O5 S2 O6 108.31(19) . . ?
O4 S2 O6 123.4(3) . . ?
S2 S2 C24 69.66(11) 6_565 . ?
O5 S2 C24 105.2(3) . . ?
O4 S2 C24 95.1(3) . . ?
O6 S2 C24 106.7(3) . . ?
S2 S2 F6 125.7(2) 6_565 6_565 ?
O5 S2 F6 128.4(3) . 6_565 ?
O4 S2 F6 39.8(2) . 6_565 ?
O6 S2 F6 122.8(3) . 6_565 ?
C24 S2 F6 56.1(2) . 6_565 ?
F6 O4 S2 81.8(5) 6_565 . ?
S2 O5 S2 46.50(15) 6_565 . ?
S2 O5 Cd2 143.98(18) 6_565 . ?
S2 O5 Cd2 143.98(18) . . ?
S2 O6 S2 45.20(16) 6_565 . ?
O4 F6 C24 117.4(6) 6_565 . ?
O4 F6 S2 58.4(4) 6_565 6_565 ?
C24 F6 S2 60.2(3) . 6_565 ?
C30 C25 C26 119.8(11) . . ?
C30 C25 H25A 119.6 . . ?
C26 C25 H25A 120.6 . . ?
C25 C26 C27 122.9(13) . . ?
C25 C26 H26A 118.2 . . ?
C27 C26 H26A 118.9 . . ?
C38 C27 C28 122.6(14) . . ?
C38 C27 C26 122.7(15) . . ?
C28 C27 C26 114.7(15) . . ?
C29 C28 C27 120.7(11) . . ?
C29 C28 C31 122.7(12) . . ?
C27 C28 C31 116.7(13) . . ?
C30 C29 C28 121.9(14) . . ?
C30 C29 H29A 119.4 . . ?
C28 C29 H29A 118.7 . . ?
C25 C30 C29 120.1(15) . . ?
C25 C30 H30A 121.2 . . ?
C29 C30 H30A 118.7 . . ?
C32 C31 C28 123.7(12) . . ?
C32 C31 H31A 115.7 . . ?
C28 C31 H31A 120.6 . . ?
C31 C32 C33 119.4(10) . . ?
C31 C32 H32A 121.4 . . ?
C33 C32 H32A 119.2 . . ?
C38 C33 C34 121.6(15) . . ?
C38 C33 C32 119.2(14) . . ?
C34 C33 C32 119.2(12) . . ?
C35 C34 C33 119.9(14) . . ?
C35 C34 H34A 118.5 . . ?
C33 C34 H34A 121.5 . . ?
C34 C35 C36 119.0(17) . . ?
C34 C35 H35A 121.3 . . ?
C36 C35 H35A 119.7 . . ?
C35 C36 C37 123.4(13) . . ?
C35 C36 H36A 120.5 . . ?
C37 C36 H36A 116.1 . . ?
C38 C37 C36 117.9(11) . . ?
C38 C37 H37A 119.2 . . ?
C36 C37 H37A 122.9 . . ?
C37 C38 C27 123.5(13) . . ?
C37 C38 C33 118.2(13) . . ?
C27 C38 C33 118.3(15) . . ?

loop_
_geom_bond_atom_site_label_1
_geom_bond_atom_site_label_2
_geom_bond_distance
_geom_bond_site_symmetry_2
_geom_bond_publ_flag
Cd1 N1 2.280(2) . ?
Cd1 N1 2.280(2) 2_757 ?
Cd1 N1 2.280(2) 5_777 ?
Cd1 N1 2.280(2) 6_575 ?
Cd1 O3 2.405(3) 5_777 ?
Cd1 O3 2.405(3) . ?
Cd2 N6 2.302(3) 6_565 ?
Cd2 N6 2.302(3) . ?
Cd2 N6 2.302(3) 5_565 ?
Cd2 N6 2.302(3) 2 ?
Cd2 O5 2.344(3) 5_565 ?
Cd2 O5 2.344(3) . ?
N1 C1 1.312(3) . ?
N1 C3 1.375(4) . ?
N2 C1 1.344(3) . ?
N2 C2 1.374(3) . ?
N2 C4 1.430(3) . ?
N3 C10 1.286(4) . ?
N3 N4 1.394(3) . ?
N4 C13 1.288(4) . ?
N5 C20 1.348(4) . ?
N5 C21 1.369(3) . ?
N5 C17 1.424(3) . ?
N6 C20 1.311(3) . ?
N6 C22 1.373(4) . ?
C1 H1A 0.9500 . ?
C2 C3 1.348(4) . ?
C2 H2A 0.9500 . ?
C3 H3A 0.9500 . ?
C4 C9 1.372(4) . ?
C4 C5 1.373(4) . ?
C5 C6 1.387(4) . ?
C5 H5A 0.9500 . ?
C6 C7 1.390(4) . ?
C6 H6A 0.9500 . ?
C7 C8 1.384(4) . ?
C7 C10 1.484(4) . ?
C8 C9 1.384(4) . ?
C8 H8A 0.9500 . ?
C9 H9A 0.9500 . ?
C10 C11 1.487(4) . ?
C11 H11A 0.9800 . ?
C11 H11B 0.9800 . ?
C11 H11C 0.9800 . ?
C12 C13 1.485(4) . ?
C12 H12A 0.9800 . ?
C12 H12B 0.9800 . ?
C12 H12C 0.9800 . ?
C13 C14 1.478(4) . ?
C14 C15 1.387(4) . ?
C14 C19 1.387(4) . ?
C15 C16 1.374(4) . ?
C15 H15A 0.9500 . ?
C16 C17 1.379(4) . ?
C16 H16A 0.9500 . ?
C17 C18 1.376(4) . ?
C18 C19 1.379(4) . ?
C18 H18A 0.9500 . ?
C19 H19A 0.9500 . ?
C20 H20A 0.9500 . ?
C21 C22 1.344(4) . ?
C21 H21A 0.9500 . ?
C22 H22A 0.9500 . ?
C23 F2 1.272(5) . ?
C23 F2 1.272(5) 6_575 ?
C23 F3 1.317(5) . ?
C23 F1 1.497(4) 6_575 ?
C23 F1 1.497(4) . ?
C23 S1 1.744(5) 6_575 ?
C23 S1 1.744(5) . ?
S1 S1 0.936(3) 6_575 ?
S1 O3 1.364(3) . ?
S1 O1 1.424(4) . ?
S1 O2 1.457(3) . ?
S1 F1 1.995(4) 6_575 ?
O1 F1 1.655(6) 6_575 ?
O2 S1 1.457(3) 6_575 ?
O3 S1 1.364(3) 6_575 ?
F1 F2 1.428(6) 6_575 ?
F1 O1 1.655(6) 6_575 ?
F1 S1 1.995(4) 6_575 ?
F2 F2 0.866(8) 6_575 ?
F2 F1 1.428(6) 6_575 ?
C24 F4 1.304(7) . ?
C24 F5 1.334(7) . ?
C24 F6 1.569(5) . ?
C24 F6 1.569(5) 6_565 ?
C24 S2 1.640(7) . ?
C24 S2 1.640(7) 6_565 ?
S2 S2 1.140(3) 6_565 ?
S2 O5 1.444(3) . ?
S2 O4 1.457(5) . ?
S2 O6 1.484(4) . ?
S2 F6 1.693(6) 6_565 ?
O4 F6 1.094(6) 6_565 ?
O5 S2 1.444(3) 6_565 ?
O6 S2 1.484(4) 6_565 ?
F6 O4 1.094(6) 6_565 ?
F6 S2 1.693(6) 6_565 ?
C25 C30 1.354(18) . ?
C25 C26 1.404(17) . ?
C25 H25A 1.0283 . ?
C26 C27 1.433(16) . ?
C26 H26A 0.9968 . ?
C27 C38 1.39(2) . ?
C27 C28 1.42(2) . ?
C28 C29 1.41(2) . ?
C28 C31 1.422(15) . ?
C29 C30 1.368(16) . ?
C29 H29A 0.9752 . ?
C30 H30A 0.9801 . ?
C31 C32 1.295(18) . ?
C31 H31A 1.0243 . ?
C32 C33 1.49(2) . ?
C32 H32A 1.0095 . ?
C33 C38 1.393(16) . ?
C33 C34 1.42(2) . ?
C34 C35 1.33(2) . ?
C34 H34A 1.0172 . ?
C35 C36 1.378(17) . ?
C35 H35A 0.9917 . ?
C36 C37 1.398(10) . ?
C36 H36A 1.0044 . ?
C37 C38 1.391(9) . ?
C37 H37A 1.0071 . ?

loop_
_geom_torsion_atom_site_label_1
_geom_torsion_atom_site_label_2
_geom_torsion_atom_site_label_3
_geom_torsion_atom_site_label_4
_geom_torsion
_geom_torsion_site_symmetry_1
_geom_torsion_site_symmetry_2
_geom_torsion_site_symmetry_3
_geom_torsion_site_symmetry_4
_geom_torsion_publ_flag
N1 Cd1 N1 C1 108.5(2) 2_757 . . . ?
N1 Cd1 N1 C1 20(100) 5_777 . . . ?
N1 Cd1 N1 C1 -71.5(2) 6_575 . . . ?
O3 Cd1 N1 C1 -164.0(2) 5_777 . . . ?
O3 Cd1 N1 C1 16.0(2) . . . . ?
N1 Cd1 N1 C3 -70.1(2) 2_757 . . . ?
N1 Cd1 N1 C3 -159(100) 5_777 . . . ?
N1 Cd1 N1 C3 109.9(2) 6_575 . . . ?
O3 Cd1 N1 C3 17.4(2) 5_777 . . . ?
O3 Cd1 N1 C3 -162.6(2) . . . . ?
C10 N3 N4 C13 171.4(2) . . . . ?
N6 Cd2 N6 C20 -67.6(3) 6_565 . . . ?
N6 Cd2 N6 C20 101(36) 5_565 . . . ?
N6 Cd2 N6 C20 112.4(3) 2 . . . ?
O5 Cd2 N6 C20 22.7(3) 5_565 . . . ?
O5 Cd2 N6 C20 -157.3(3) . . . . ?
N6 Cd2 N6 C22 128.7(2) 6_565 . . . ?
N6 Cd2 N6 C22 -62(37) 5_565 . . . ?
N6 Cd2 N6 C22 -51.3(2) 2 . . . ?
O5 Cd2 N6 C22 -141.0(3) 5_565 . . . ?
O5 Cd2 N6 C22 39.0(3) . . . . ?
C3 N1 C1 N2 -0.8(3) . . . . ?
Cd1 N1 C1 N2 -179.64(17) . . . . ?
C2 N2 C1 N1 0.8(3) . . . . ?
C4 N2 C1 N1 -179.7(2) . . . . ?
C1 N2 C2 C3 -0.5(3) . . . . ?
C4 N2 C2 C3 -180.0(3) . . . . ?
N2 C2 C3 N1 0.1(4) . . . . ?
C1 N1 C3 C2 0.4(3) . . . . ?
Cd1 N1 C3 C2 179.3(2) . . . . ?
C1 N2 C4 C9 -135.9(3) . . . . ?
C2 N2 C4 C9 43.5(4) . . . . ?
C1 N2 C4 C5 43.0(4) . . . . ?
C2 N2 C4 C5 -137.7(3) . . . . ?
C9 C4 C5 C6 1.8(4) . . . . ?
N2 C4 C5 C6 -177.0(3) . . . . ?
C4 C5 C6 C7 0.6(4) . . . . ?
C5 C6 C7 C8 -2.4(4) . . . . ?
C5 C6 C7 C10 177.6(3) . . . . ?
C6 C7 C8 C9 1.8(4) . . . . ?
C10 C7 C8 C9 -178.1(3) . . . . ?
C5 C4 C9 C8 -2.3(4) . . . . ?
N2 C4 C9 C8 176.5(2) . . . . ?
C7 C8 C9 C4 0.5(4) . . . . ?
N4 N3 C10 C7 178.4(2) . . . . ?
N4 N3 C10 C11 -2.3(4) . . . . ?
C8 C7 C10 N3 -175.1(3) . . . . ?
C6 C7 C10 N3 5.0(4) . . . . ?
C8 C7 C10 C11 5.6(4) . . . . ?
C6 C7 C10 C11 -174.3(3) . . . . ?
N3 N4 C13 C14 178.8(2) . . . . ?
N3 N4 C13 C12 -2.2(4) . . . . ?
N4 C13 C14 C15 -178.9(3) . . . . ?
C12 C13 C14 C15 2.1(4) . . . . ?
N4 C13 C14 C19 0.0(4) . . . . ?
C12 C13 C14 C19 -179.1(3) . . . . ?
C19 C14 C15 C16 1.3(4) . . . . ?
C13 C14 C15 C16 -179.8(3) . . . . ?
C14 C15 C16 C17 -0.3(4) . . . . ?
C15 C16 C17 C18 -0.9(4) . . . . ?
C15 C16 C17 N5 176.6(3) . . . . ?
C20 N5 C17 C18 30.6(4) . . . . ?
C21 N5 C17 C18 -151.7(3) . . . . ?
C20 N5 C17 C16 -146.9(3) . . . . ?
C21 N5 C17 C16 30.8(4) . . . . ?
C16 C17 C18 C19 1.1(4) . . . . ?
N5 C17 C18 C19 -176.4(3) . . . . ?
C17 C18 C19 C14 -0.1(4) . . . . ?
C15 C14 C19 C18 -1.1(4) . . . . ?
C13 C14 C19 C18 180.0(3) . . . . ?
C22 N6 C20 N5 0.4(3) . . . . ?
Cd2 N6 C20 N5 -166.14(19) . . . . ?
C21 N5 C20 N6 -0.4(3) . . . . ?
C17 N5 C20 N6 177.6(3) . . . . ?
C20 N5 C21 C22 0.3(3) . . . . ?
C17 N5 C21 C22 -177.7(3) . . . . ?
N5 C21 C22 N6 -0.1(4) . . . . ?
C20 N6 C22 C21 -0.2(4) . . . . ?
Cd2 N6 C22 C21 166.5(2) . . . . ?
F2 C23 S1 S1 -123.9(3) . . . 6_575 ?
F2 C23 S1 S1 -77.0(3) 6_575 . . 6_575 ?
F3 C23 S1 S1 97.30(12) . . . 6_575 ?
F1 C23 S1 S1 -168.9(3) 6_575 . . 6_575 ?
F1 C23 S1 S1 -11.1(3) . . . 6_575 ?
F2 C23 S1 O3 174.4(3) . . . . ?
F2 C23 S1 O3 -138.7(3) 6_575 . . . ?
F3 C23 S1 O3 35.64(15) . . . . ?
F1 C23 S1 O3 129.4(2) 6_575 . . . ?
F1 C23 S1 O3 -72.8(3) . . . . ?
S1 C23 S1 O3 -61.67(13) 6_575 . . . ?
F2 C23 S1 O1 65.0(4) . . . . ?
F2 C23 S1 O1 112.0(3) 6_575 . . . ?
F3 C23 S1 O1 -73.7(2) . . . . ?
F1 C23 S1 O1 20.0(3) 6_575 . . . ?
F1 C23 S1 O1 177.8(3) . . . . ?
S1 C23 S1 O1 -171.02(18) 6_575 . . . ?
F2 C23 S1 O2 -58.5(3) . . . . ?
F2 C23 S1 O2 -11.5(3) 6_575 . . . ?
F3 C23 S1 O2 162.77(11) . . . . ?
F1 C23 S1 O2 -103.5(2) 6_575 . . . ?
F1 C23 S1 O2 54.3(3) . . . . ?
S1 C23 S1 O2 65.46(11) 6_575 . . . ?
F2 C23 S1 F1 45.0(3) . . . 6_575 ?
F2 C23 S1 F1 91.9(4) 6_575 . . 6_575 ?
F3 C23 S1 F1 -93.7(2) . . . 6_575 ?
F1 C23 S1 F1 157.8(5) . . . 6_575 ?
S1 C23 S1 F1 168.9(3) 6_575 . . 6_575 ?
S1 S1 O1 F1 -67.6(9) 6_575 . . 6_575 ?
O3 S1 O1 F1 -130.4(2) . . . 6_575 ?
O2 S1 O1 F1 94.1(3) . . . 6_575 ?
C23 S1 O1 F1 -17.7(3) . . . 6_575 ?
O3 S1 O2 S1 53.71(16) . . . 6_575 ?
O1 S1 O2 S1 -176.2(2) . . . 6_575 ?
C23 S1 O2 S1 -67.73(11) . . . 6_575 ?
F1 S1 O2 S1 -116.28(16) 6_575 . . 6_575 ?
O1 S1 O3 S1 169.27(16) . . . 6_575 ?
O2 S1 O3 S1 -54.36(16) . . . 6_575 ?
C23 S1 O3 S1 64.52(13) . . . 6_575 ?
F1 S1 O3 S1 113.0(2) 6_575 . . 6_575 ?
S1 S1 O3 Cd1 144.9(4) 6_575 . . . ?
O1 S1 O3 Cd1 -45.9(5) . . . . ?
O2 S1 O3 Cd1 90.5(4) . . . . ?
C23 S1 O3 Cd1 -150.6(4) . . . . ?
F1 S1 O3 Cd1 -102.1(5) 6_575 . . . ?
N1 Cd1 O3 S1 75.6(4) . . . . ?
N1 Cd1 O3 S1 -10.1(4) 2_757 . . . ?
N1 Cd1 O3 S1 -104.4(4) 5_777 . . . ?
N1 Cd1 O3 S1 169.9(4) 6_575 . . . ?
O3 Cd1 O3 S1 -57(39) 5_777 . . . ?
N1 Cd1 O3 S1 -169.9(4) . . . 6_575 ?
N1 Cd1 O3 S1 104.4(4) 2_757 . . 6_575 ?
N1 Cd1 O3 S1 10.1(4) 5_777 . . 6_575 ?
N1 Cd1 O3 S1 -75.6(4) 6_575 . . 6_575 ?
O3 Cd1 O3 S1 57(39) 5_777 . . 6_575 ?
F2 C23 F1 F2 -4.55(17) . . . 6_575 ?
F3 C23 F1 F2 111.7(4) . . . 6_575 ?
F1 C23 F1 F2 -37.9(13) 6_575 . . 6_575 ?
S1 C23 F1 F2 -135.2(3) 6_575 . . 6_575 ?
S1 C23 F1 F2 -129.3(4) . . . 6_575 ?
F2 C23 F1 O1 147.9(4) . . . 6_575 ?
F2 C23 F1 O1 152.4(4) 6_575 . . 6_575 ?
F3 C23 F1 O1 -95.9(3) . . . 6_575 ?
F1 C23 F1 O1 114.5(13) 6_575 . . 6_575 ?
S1 C23 F1 O1 17.2(2) 6_575 . . 6_575 ?
S1 C23 F1 O1 23.1(4) . . . 6_575 ?
F2 C23 F1 S1 130.7(4) . . . 6_575 ?
F2 C23 F1 S1 135.2(3) 6_575 . . 6_575 ?
F3 C23 F1 S1 -113.1(3) . . . 6_575 ?
F1 C23 F1 S1 97.3(14) 6_575 . . 6_575 ?
S1 C23 F1 S1 5.92(14) . . . 6_575 ?
F3 C23 F2 F2 -99.0(2) . . . 6_575 ?
F1 C23 F2 F2 173.0(2) 6_575 . . 6_575 ?
F1 C23 F2 F2 6.3(2) . . . 6_575 ?
S1 C23 F2 F2 86.6(2) 6_575 . . 6_575 ?
S1 C23 F2 F2 121.8(3) . . . 6_575 ?
F2 C23 F2 F1 -173.0(2) 6_575 . . 6_575 ?
F3 C23 F2 F1 88.0(2) . . . 6_575 ?
F1 C23 F2 F1 -166.8(5) . . . 6_575 ?
S1 C23 F2 F1 -86.4(3) 6_575 . . 6_575 ?
S1 C23 F2 F1 -51.2(3) . . . 6_575 ?
F4 C24 S2 S2 104.2(3) . . . 6_565 ?
F5 C24 S2 S2 -103.1(3) . . . 6_565 ?
F6 C24 S2 S2 3.6(4) . . . 6_565 ?
F6 C24 S2 S2 176.1(4) 6_565 . . 6_565 ?
F4 C24 S2 O5 161.7(3) . . . . ?
F5 C24 S2 O5 -45.6(3) . . . . ?
F6 C24 S2 O5 61.1(5) . . . . ?
F6 C24 S2 O5 -126.3(3) 6_565 . . . ?
S2 C24 S2 O5 57.50(18) 6_565 . . . ?
F4 C24 S2 O4 -80.3(4) . . . . ?
F5 C24 S2 O4 72.4(3) . . . . ?
F6 C24 S2 O4 179.1(4) . . . . ?
F6 C24 S2 O4 -8.3(4) 6_565 . . . ?
S2 C24 S2 O4 175.5(2) 6_565 . . . ?
F4 C24 S2 O6 46.8(3) . . . . ?
F5 C24 S2 O6 -160.5(2) . . . . ?
F6 C24 S2 O6 -53.8(5) . . . . ?
F6 C24 S2 O6 118.7(3) 6_565 . . . ?
S2 C24 S2 O6 -57.41(17) 6_565 . . . ?
F4 C24 S2 F6 -72.0(4) . . . 6_565 ?
F5 C24 S2 F6 80.7(4) . . . 6_565 ?
F6 C24 S2 F6 -172.6(7) . . . 6_565 ?
S2 C24 S2 F6 -176.1(4) 6_565 . . 6_565 ?
S2 S2 O4 F6 26.5(12) 6_565 . . 6_565 ?
O5 S2 O4 F6 120.4(5) . . . 6_565 ?
O6 S2 O4 F6 -102.9(5) . . . 6_565 ?
C24 S2 O4 F6 10.9(6) . . . 6_565 ?
O4 S2 O5 S2 -162.7(3) . . . 6_565 ?
O6 S2 O5 S2 54.36(17) . . . 6_565 ?
C24 S2 O5 S2 -59.4(2) . . . 6_565 ?
F6 S2 O5 S2 -118.0(3) 6_565 . . 6_565 ?
S2 S2 O5 Cd2 -126.2(3) 6_565 . . . ?
O4 S2 O5 Cd2 71.0(4) . . . . ?
O6 S2 O5 Cd2 -71.9(3) . . . . ?
C24 S2 O5 Cd2 174.4(3) . . . . ?
F6 S2 O5 Cd2 115.8(4) 6_565 . . . ?
N6 Cd2 O5 S2 90.1(3) 6_565 . . 6_565 ?
N6 Cd2 O5 S2 -174.4(3) . . . 6_565 ?
N6 Cd2 O5 S2 5.6(3) 5_565 . . 6_565 ?
N6 Cd2 O5 S2 -89.9(3) 2 . . 6_565 ?
O5 Cd2 O5 S2 -118(4) 5_565 . . 6_565 ?
N6 Cd2 O5 S2 174.4(3) 6_565 . . . ?
N6 Cd2 O5 S2 -90.1(3) . . . . ?
N6 Cd2 O5 S2 89.9(3) 5_565 . . . ?
N6 Cd2 O5 S2 -5.6(3) 2 . . . ?
O5 Cd2 O5 S2 -34(4) 5_565 . . . ?
O5 S2 O6 S2 -53.98(16) . . . 6_565 ?
O4 S2 O6 S2 166.8(3) . . . 6_565 ?
C24 S2 O6 S2 58.83(19) . . . 6_565 ?
F6 S2 O6 S2 118.9(3) 6_565 . . 6_565 ?
F4 C24 F6 O4 -140.0(8) . . . 6_565 ?
F5 C24 F6 O4 109.7(8) . . . 6_565 ?
F6 C24 F6 O4 -44(3) 6_565 . . 6_565 ?
S2 C24 F6 O4 -15.1(9) . . . 6_565 ?
S2 C24 F6 O4 -12.5(7) 6_565 . . 6_565 ?
F4 C24 F6 S2 -127.5(5) . . . 6_565 ?
F5 C24 F6 S2 122.2(5) . . . 6_565 ?
F6 C24 F6 S2 -31(3) 6_565 . . 6_565 ?
S2 C24 F6 S2 -2.6(3) . . . 6_565 ?
C30 C25 C26 C27 0.000(4) . . . . ?
C25 C26 C27 C28 0.000(3) . . . . ?
C38 C27 C28 C29 180.000(3) . . . . ?
C26 C27 C28 C29 0.000(3) . . . . ?
C38 C27 C28 C31 0.000(3) . . . . ?
C26 C27 C28 C31 180.000(4) . . . . ?
C27 C28 C29 C30 0.000(3) . . . . ?
C31 C28 C29 C30 180.000(3) . . . . ?
C26 C25 C30 C29 0.000(3) . . . . ?
C28 C29 C30 C25 0.000(3) . . . . ?
C29 C28 C31 C32 180.000(2) . . . . ?
C27 C28 C31 C32 0.000(2) . . . . ?
C28 C31 C32 C33 0.000(4) . . . . ?
C31 C32 C33 C38 0.000(2) . . . . ?
C31 C32 C33 C34 180.000(3) . . . . ?
C38 C33 C34 C35 0.000(6) . . . . ?
C32 C33 C34 C35 180.000(6) . . . . ?
C33 C34 C35 C36 0.000(4) . . . . ?
C34 C35 C36 C37 0.000(6) . . . . ?
C35 C36 C37 C38 0.000(4) . . . . ?
C36 C37 C38 C27 180.000(5) . . . . ?
C36 C37 C38 C33 0.000(3) . . . . ?
C28 C27 C38 C37 180.000(4) . . . . ?
C26 C27 C38 C37 0.000(5) . . . . ?
C28 C27 C38 C33 0.000(4) . . . . ?
C26 C27 C38 C33 180.000(4) . . . . ?
C34 C33 C38 C37 0.000(4) . . . . ?
C32 C33 C38 C37 180.000(3) . . . . ?
C34 C33 C38 C27 180.000(3) . . . . ?
C32 C33 C38 C27 0.000(3) . . . . ?
